data_7210839
loop_
_publ_author_name
'Chaumont, Cl\'ement'
'Mobian, Pierre'
'Kyritsakas, Nathalie'
'Henry, Marc'

_publ_section_title
;
 Synthesis, topology and energy analysis of crystalline resorcinol-based
 oligophenylene molecules with various symmetries
;
_journal_issue 34
_journal_name_full CrystEngComm
_journal_page_first 6845
_journal_paper_doi 10.1039/c3ce40761f
_journal_volume 15
_journal_year 2013
_chemical_formula_moiety 'C30 H30 O6'
_chemical_formula_sum 'C30 H30 O6'
_chemical_formula_weight 486.54
_chemical_name_systematic
;

?

;
_space_group_IT_number 2
_symmetry_cell_setting triclinic
_symmetry_space_group_name_Hall '-P 1'
_symmetry_space_group_name_H-M 'P -1'
_atom_sites_solution_hydrogens geom
_atom_sites_solution_primary direct
_atom_sites_solution_secondary difmap
_audit_creation_method SHELXL-97
_cell_angle_alpha 84.070(2)
_cell_angle_beta 89.396(2)
_cell_angle_gamma 87.954(2)
_cell_formula_units_Z 2
_cell_length_a 10.6996(4)
_cell_length_b 10.8140(4)
_cell_length_c 11.0347(4)
_cell_measurement_reflns_used 5423
_cell_measurement_temperature 173(2)
_cell_measurement_theta_max 28.00
_cell_measurement_theta_min 2.65
_cell_volume 1269.10(8)
_computing_cell_refinement 'Bruker SAINT'
_computing_data_collection 'Bruker APEX2'
_computing_data_reduction 'Bruker SAINT'
_computing_molecular_graphics 'Bruker SHELXTL'
_computing_publication_material 'Bruker SHELXTL'
_computing_structure_refinement 'SHELXL-97 (Sheldrick, 1997)'
_computing_structure_solution 'SHELXS-97 (Sheldrick, 1990)'
_diffrn_ambient_temperature 173(2)
_diffrn_measured_fraction_theta_full 0.961
_diffrn_measured_fraction_theta_max 0.961
_diffrn_measurement_device_type 'Bruker APEX-II CCD'
_diffrn_measurement_method '\f and \w scans'
_diffrn_radiation_monochromator graphite
_diffrn_radiation_source 'fine-focus sealed tube'
_diffrn_radiation_type MoK\a
_diffrn_radiation_wavelength 0.71073
_diffrn_reflns_av_R_equivalents 0.0387
_diffrn_reflns_av_sigmaI/netI 0.0404
_diffrn_reflns_limit_h_max 14
_diffrn_reflns_limit_h_min -14
_diffrn_reflns_limit_k_max 13
_diffrn_reflns_limit_k_min -14
_diffrn_reflns_limit_l_max 14
_diffrn_reflns_limit_l_min -14
_diffrn_reflns_number 22207
_diffrn_reflns_theta_full 28.00
_diffrn_reflns_theta_max 28.00
_diffrn_reflns_theta_min 1.89
_diffrn_standards_number 0
_exptl_absorpt_coefficient_mu 0.088
_exptl_absorpt_correction_T_max 0.9956
_exptl_absorpt_correction_T_min 0.9921
_exptl_absorpt_correction_type multi-scan
_exptl_absorpt_process_details sadabs
_exptl_crystal_colour colorless
_exptl_crystal_density_diffrn 1.273
_exptl_crystal_density_meas ?
_exptl_crystal_density_method 'not measured'
_exptl_crystal_description prism
_exptl_crystal_F_000 516
_exptl_crystal_size_max 0.09
_exptl_crystal_size_mid 0.06
_exptl_crystal_size_min 0.05
_refine_diff_density_max 0.329
_refine_diff_density_min -0.288
_refine_diff_density_rms 0.083
_refine_ls_extinction_method none
_refine_ls_goodness_of_fit_ref 1.053
_refine_ls_hydrogen_treatment constr
_refine_ls_matrix_type full
_refine_ls_number_parameters 331
_refine_ls_number_reflns 5896
_refine_ls_number_restraints 0
_refine_ls_restrained_S_all 1.053
_refine_ls_R_factor_all 0.0821
_refine_ls_R_factor_gt 0.0512
_refine_ls_shift/su_max 0.000
_refine_ls_shift/su_mean 0.000
_refine_ls_structure_factor_coef Fsqd
_refine_ls_weighting_details 'calc w=1/[\s^2^(Fo^2^)+(0.0793P)^2^+0.4451P] where P=(Fo^2^+2Fc^2^)/3'
_refine_ls_weighting_scheme calc
_refine_ls_wR_factor_gt 0.1377
_refine_ls_wR_factor_ref 0.1573
_reflns_number_gt 4116
_reflns_number_total 5896
_reflns_threshold_expression >2sigma(I)
_cod_data_source_file c3ce40761f.txt
_cod_data_source_block e2122a
_cod_depositor_comments
;
The following automatic conversions were performed:

'_symmetry_cell_setting' value 'Triclinic' changed to 'triclinic'
according to /home/saulius/struct/CIF-dictionaries/cif_core.dic
dictionary named 'cif_core.dic' version 2.4.2 from 2011-04-26.

Automatic conversion script
Id: cif_fix_values 1891 2012-01-12 08:04:46Z andrius 

The following automatic conversions were performed:

'_exptl_crystal_density_meas' value 'none' was changed to '?' - the
value is perceived as not measured.

Automatic conversion script
Id: cif_fix_values 3008 2015-01-20 13:52:24Z robertas 
;
_cod_original_sg_symbol_H-M P-1
_cod_database_code 7210839

loop_
_symmetry_equiv_pos_as_xyz
'x, y, z'
'-x, -y, -z'

loop_
_atom_site_label
_atom_site_type_symbol
_atom_site_fract_x
_atom_site_fract_y
_atom_site_fract_z
_atom_site_U_iso_or_equiv
_atom_site_adp_type
_atom_site_occupancy
_atom_site_symmetry_multiplicity
_atom_site_calc_flag
_atom_site_refinement_flags
C1 C 0.93894(16) 0.80327(17) 0.98200(15) 0.0197(4) Uani 1 1 d .
C2 C 0.83275(16) 0.87767(17) 1.00291(15) 0.0199(4) Uani 1 1 d .
H2 H 0.7786 0.8531 1.0691 0.024 Uiso 1 1 calc R
C3 C 0.80493(16) 0.98727(17) 0.92825(15) 0.0196(4) Uani 1 1 d .
C4 C 0.88477(16) 1.02130(17) 0.82995(15) 0.0204(4) Uani 1 1 d .
H4 H 0.8674 1.0961 0.7790 0.024 Uiso 1 1 calc R
C5 C 0.98974(16) 0.94661(17) 0.80572(15) 0.0201(4) Uani 1 1 d .
C6 C 1.01647(16) 0.83852(17) 0.88245(15) 0.0200(4) Uani 1 1 d .
H6 H 1.0883 0.7881 0.8670 0.024 Uiso 1 1 calc R
C7 C 0.96952(17) 0.68757(17) 1.06317(15) 0.0200(4) Uani 1 1 d .
C8 C 1.09347(17) 0.65684(17) 1.09561(16) 0.0225(4) Uani 1 1 d .
H8 H 1.1581 0.7114 1.0688 0.027 Uiso 1 1 calc R
C9 C 1.12191(17) 0.54604(19) 1.16727(16) 0.0247(4) Uani 1 1 d .
C10 C 1.02862(18) 0.46592(18) 1.20920(16) 0.0259(4) Uani 1 1 d .
H10 H 1.0483 0.3911 1.2593 0.031 Uiso 1 1 calc R
C11 C 0.90503(18) 0.49808(18) 1.17591(16) 0.0242(4) Uani 1 1 d .
C12 C 0.87434(17) 0.60693(17) 1.10363(16) 0.0224(4) Uani 1 1 d .
H12 H 0.7899 0.6269 1.0816 0.027 Uiso 1 1 calc R
O1 O 1.24724(13) 0.52244(14) 1.19034(14) 0.0364(4) Uani 1 1 d .
C13 C 1.2848(2) 0.3994(2) 1.2393(2) 0.0434(6) Uani 1 1 d .
H13A H 1.2544 0.3843 1.3234 0.065 Uiso 1 1 calc R
H13B H 1.3762 0.3906 1.2379 0.065 Uiso 1 1 calc R
H13C H 1.2494 0.3390 1.1900 0.065 Uiso 1 1 calc R
O2 O 0.81848(13) 0.41242(14) 1.22046(14) 0.0343(4) Uani 1 1 d .
C14 C 0.6948(2) 0.4275(2) 1.1719(2) 0.0390(5) Uani 1 1 d .
H14A H 0.6570 0.5067 1.1923 0.058 Uiso 1 1 calc R
H14B H 0.6440 0.3589 1.2071 0.058 Uiso 1 1 calc R
H14C H 0.6986 0.4273 1.0832 0.058 Uiso 1 1 calc R
C15 C 0.69287(16) 1.06790(17) 0.95236(16) 0.0211(4) Uani 1 1 d .
C16 C 0.64857(16) 1.07346(18) 1.07170(16) 0.0226(4) Uani 1 1 d .
H16 H 0.6899 1.0265 1.1380 0.027 Uiso 1 1 calc R
C17 C 0.54334(16) 1.14840(18) 1.09254(17) 0.0245(4) Uani 1 1 d .
C18 C 0.48348(17) 1.21941(19) 0.99655(18) 0.0273(4) Uani 1 1 d .
H18 H 0.4128 1.2716 1.0115 0.033 Uiso 1 1 calc R
C19 C 0.52795(17) 1.21332(19) 0.87885(18) 0.0270(4) Uani 1 1 d .
C20 C 0.63234(16) 1.13789(18) 0.85509(17) 0.0239(4) Uani 1 1 d .
H20 H 0.6618 1.1342 0.7740 0.029 Uiso 1 1 calc R
O3 O 0.49192(13) 1.16066(14) 1.20553(12) 0.0329(4) Uani 1 1 d .
C21 C 0.5486(2) 1.0885(2) 1.30754(18) 0.0388(5) Uani 1 1 d .
H21A H 0.5483 1.0001 1.2950 0.058 Uiso 1 1 calc R
H21B H 0.5014 1.1024 1.3818 0.058 Uiso 1 1 calc R
H21C H 0.6350 1.1135 1.3157 0.058 Uiso 1 1 calc R
O4 O 0.45979(13) 1.28310(16) 0.78904(13) 0.0401(4) Uani 1 1 d .
C22 C 0.5173(2) 1.3041(3) 0.6720(2) 0.0498(7) Uani 1 1 d .
H22A H 0.6001 1.3381 0.6805 0.075 Uiso 1 1 calc R
H22B H 0.4654 1.3634 0.6195 0.075 Uiso 1 1 calc R
H22C H 0.5261 1.2253 0.6356 0.075 Uiso 1 1 calc R
C23 C 1.06973(16) 0.97978(17) 0.69599(15) 0.0201(4) Uani 1 1 d .
C24 C 1.10377(17) 1.10251(18) 0.66398(16) 0.0233(4) Uani 1 1 d .
H24 H 1.0799 1.1660 0.7138 0.028 Uiso 1 1 calc R
C25 C 1.17337(18) 1.13030(18) 0.55767(16) 0.0251(4) Uani 1 1 d .
C26 C 1.20863(17) 1.03815(19) 0.48328(16) 0.0252(4) Uani 1 1 d .
H26 H 1.2549 1.0583 0.4104 0.030 Uiso 1 1 calc R
C27 C 1.17523(16) 0.91690(18) 0.51715(16) 0.0227(4) Uani 1 1 d .
C28 C 1.10687(16) 0.88629(18) 0.62359(16) 0.0219(4) Uani 1 1 d .
H28 H 1.0857 0.8025 0.6467 0.026 Uiso 1 1 calc R
O5 O 1.21065(16) 1.24775(14) 0.51664(13) 0.0386(4) Uani 1 1 d .
C29 C 1.1896(2) 1.3429(2) 0.5954(2) 0.0379(5) Uani 1 1 d .
H29A H 1.0995 1.3551 0.6090 0.057 Uiso 1 1 calc R
H29B H 1.2239 1.4206 0.5579 0.057 Uiso 1 1 calc R
H29C H 1.2308 1.3184 0.6735 0.057 Uiso 1 1 calc R
O6 O 1.21401(13) 0.83060(13) 0.43955(12) 0.0300(3) Uani 1 1 d .
C30 C 1.1733(2) 0.7073(2) 0.4670(2) 0.0368(5) Uani 1 1 d .
H30A H 1.2125 0.6701 0.5426 0.055 Uiso 1 1 calc R
H30B H 1.1971 0.6579 0.4003 0.055 Uiso 1 1 calc R
H30C H 1.0822 0.7089 0.4770 0.055 Uiso 1 1 calc R

loop_
_atom_site_aniso_label
_atom_site_aniso_U_11
_atom_site_aniso_U_22
_atom_site_aniso_U_33
_atom_site_aniso_U_23
_atom_site_aniso_U_13
_atom_site_aniso_U_12
C1 0.0237(8) 0.0144(10) 0.0213(8) -0.0034(7) 0.0002(7) 0.0011(7)
C2 0.0235(8) 0.0160(10) 0.0200(8) -0.0014(7) 0.0022(6) -0.0002(7)
C3 0.0207(8) 0.0166(10) 0.0216(8) -0.0036(7) 0.0001(6) 0.0012(7)
C4 0.0254(9) 0.0143(10) 0.0211(8) -0.0008(7) -0.0002(7) 0.0015(7)
C5 0.0221(8) 0.0177(10) 0.0210(8) -0.0044(7) 0.0012(6) -0.0009(7)
C6 0.0215(8) 0.0153(10) 0.0230(8) -0.0024(7) 0.0003(7) 0.0033(7)
C7 0.0280(9) 0.0142(10) 0.0180(8) -0.0035(7) 0.0027(7) 0.0027(7)
C8 0.0270(9) 0.0155(11) 0.0244(9) 0.0000(7) 0.0014(7) 0.0018(7)
C9 0.0279(9) 0.0213(11) 0.0247(9) -0.0029(8) 0.0000(7) 0.0049(7)
C10 0.0374(10) 0.0157(11) 0.0235(9) 0.0012(7) 0.0039(8) 0.0044(8)
C11 0.0322(10) 0.0144(11) 0.0258(9) -0.0019(7) 0.0077(7) -0.0001(7)
C12 0.0264(9) 0.0162(11) 0.0244(9) -0.0031(7) 0.0020(7) 0.0025(7)
O1 0.0287(7) 0.0284(10) 0.0491(9) 0.0082(7) -0.0052(6) 0.0084(6)
C13 0.0424(13) 0.0369(16) 0.0469(13) 0.0082(11) -0.0032(10) 0.0179(10)
O2 0.0337(8) 0.0201(9) 0.0469(9) 0.0065(6) 0.0088(6) -0.0029(6)
C14 0.0331(11) 0.0253(13) 0.0582(14) -0.0019(10) 0.0076(10) -0.0055(9)
C15 0.0196(8) 0.0143(10) 0.0294(9) -0.0027(7) 0.0016(7) -0.0006(7)
C16 0.0223(8) 0.0201(11) 0.0251(9) -0.0019(7) 0.0000(7) 0.0021(7)
C17 0.0212(9) 0.0249(12) 0.0282(9) -0.0073(8) 0.0028(7) -0.0015(7)
C18 0.0216(9) 0.0243(12) 0.0363(10) -0.0065(8) 0.0014(7) 0.0063(7)
C19 0.0240(9) 0.0243(12) 0.0320(10) -0.0003(8) -0.0026(7) 0.0035(8)
C20 0.0231(9) 0.0217(11) 0.0264(9) -0.0012(8) 0.0016(7) 0.0010(7)
O3 0.0293(7) 0.0406(10) 0.0288(7) -0.0078(6) 0.0031(6) 0.0096(6)
C21 0.0325(11) 0.0550(16) 0.0282(10) -0.0042(10) 0.0035(8) 0.0057(10)
O4 0.0319(8) 0.0483(11) 0.0366(8) 0.0066(7) 0.0000(6) 0.0179(7)
C22 0.0427(13) 0.061(2) 0.0402(13) 0.0156(12) 0.0017(10) 0.0186(12)
C23 0.0199(8) 0.0200(11) 0.0201(8) -0.0007(7) 0.0006(6) 0.0011(7)
C24 0.0297(9) 0.0182(11) 0.0220(9) -0.0031(7) 0.0017(7) 0.0019(7)
C25 0.0340(10) 0.0186(11) 0.0219(9) 0.0021(7) 0.0005(7) -0.0033(8)
C26 0.0289(9) 0.0263(12) 0.0200(8) -0.0001(8) 0.0042(7) -0.0011(8)
C27 0.0244(9) 0.0238(11) 0.0200(8) -0.0038(7) 0.0004(7) 0.0039(7)
C28 0.0231(9) 0.0174(11) 0.0245(9) -0.0005(7) 0.0005(7) 0.0023(7)
O5 0.0655(11) 0.0212(9) 0.0294(7) -0.0024(6) 0.0150(7) -0.0118(7)
C29 0.0533(14) 0.0221(13) 0.0394(12) -0.0067(9) 0.0084(10) -0.0083(10)
O6 0.0411(8) 0.0222(8) 0.0266(7) -0.0045(6) 0.0088(6) 0.0041(6)
C30 0.0513(13) 0.0219(13) 0.0385(11) -0.0109(9) 0.0094(10) 0.0005(9)

loop_
_atom_type_symbol
_atom_type_description
_atom_type_scat_dispersion_real
_atom_type_scat_dispersion_imag
_atom_type_scat_source
C C 0.0033 0.0016 'International Tables Vol C Tables 4.2.6.8 and 6.1.1.4'
H H 0.0000 0.0000 'International Tables Vol C Tables 4.2.6.8 and 6.1.1.4'
O O 0.0106 0.0060 'International Tables Vol C Tables 4.2.6.8 and 6.1.1.4'

loop_
_geom_angle_atom_site_label_1
_geom_angle_atom_site_label_2
_geom_angle_atom_site_label_3
_geom_angle
C6 C1 C2 118.96(17)
C6 C1 C7 119.95(16)
C2 C1 C7 121.09(16)
C3 C2 C1 121.25(16)
C3 C2 H2 119.4
C1 C2 H2 119.4
C2 C3 C4 118.70(16)
C2 C3 C15 121.12(16)
C4 C3 C15 120.17(17)
C5 C4 C3 120.92(17)
C5 C4 H4 119.5
C3 C4 H4 119.5
C6 C5 C4 119.31(16)
C6 C5 C23 120.25(16)
C4 C5 C23 120.40(17)
C5 C6 C1 120.83(16)
C5 C6 H6 119.6
C1 C6 H6 119.6
C8 C7 C12 119.83(17)
C8 C7 C1 120.10(16)
C12 C7 C1 120.03(16)
C9 C8 C7 119.77(17)
C9 C8 H8 120.1
C7 C8 H8 120.1
O1 C9 C10 123.75(18)
O1 C9 C8 115.15(17)
C10 C9 C8 121.09(18)
C9 C10 C11 118.40(18)
C9 C10 H10 120.8
C11 C10 H10 120.8
C12 C11 O2 123.78(17)
C12 C11 C10 121.69(17)
O2 C11 C10 114.53(17)
C11 C12 C7 119.21(17)
C11 C12 H12 120.4
C7 C12 H12 120.4
C9 O1 C13 117.47(17)
O1 C13 H13A 109.5
O1 C13 H13B 109.5
H13A C13 H13B 109.5
O1 C13 H13C 109.5
H13A C13 H13C 109.5
H13B C13 H13C 109.5
C11 O2 C14 117.29(16)
O2 C14 H14A 109.5
O2 C14 H14B 109.5
H14A C14 H14B 109.5
O2 C14 H14C 109.5
H14A C14 H14C 109.5
H14B C14 H14C 109.5
C20 C15 C16 120.09(16)
C20 C15 C3 119.65(16)
C16 C15 C3 120.27(16)
C17 C16 C15 119.55(17)
C17 C16 H16 120.2
C15 C16 H16 120.2
O3 C17 C18 114.83(16)
O3 C17 C16 124.42(17)
C18 C17 C16 120.74(17)
C19 C18 C17 119.29(17)
C19 C18 H18 120.4
C17 C18 H18 120.4
O4 C19 C18 115.24(17)
O4 C19 C20 123.52(17)
C18 C19 C20 121.21(18)
C19 C20 C15 119.11(17)
C19 C20 H20 120.4
C15 C20 H20 120.4
C17 O3 C21 117.30(15)
O3 C21 H21A 109.5
O3 C21 H21B 109.5
H21A C21 H21B 109.5
O3 C21 H21C 109.5
H21A C21 H21C 109.5
H21B C21 H21C 109.5
C19 O4 C22 116.98(16)
O4 C22 H22A 109.5
O4 C22 H22B 109.5
H22A C22 H22B 109.5
O4 C22 H22C 109.5
H22A C22 H22C 109.5
H22B C22 H22C 109.5
C28 C23 C24 120.35(16)
C28 C23 C5 118.72(17)
C24 C23 C5 120.90(16)
C25 C24 C23 118.98(17)
C25 C24 H24 120.5
C23 C24 H24 120.5
O5 C25 C26 114.89(16)
O5 C25 C24 123.96(17)
C26 C25 C24 121.14(18)
C27 C26 C25 119.05(17)
C27 C26 H26 120.5
C25 C26 H26 120.5
O6 C27 C26 115.83(16)
O6 C27 C28 123.17(18)
C26 C27 C28 121.00(17)
C27 C28 C23 119.45(18)
C27 C28 H28 120.3
C23 C28 H28 120.3
C25 O5 C29 117.31(15)
O5 C29 H29A 109.5
O5 C29 H29B 109.5
H29A C29 H29B 109.5
O5 C29 H29C 109.5
H29A C29 H29C 109.5
H29B C29 H29C 109.5
C27 O6 C30 117.11(15)
O6 C30 H30A 109.5
O6 C30 H30B 109.5
H30A C30 H30B 109.5
O6 C30 H30C 109.5
H30A C30 H30C 109.5
H30B C30 H30C 109.5

loop_
_geom_bond_atom_site_label_1
_geom_bond_atom_site_label_2
_geom_bond_distance
C1 C6 1.399(2)
C1 C2 1.400(2)
C1 C7 1.490(3)
C2 C3 1.397(3)
C2 H2 0.9500
C3 C4 1.401(2)
C3 C15 1.495(2)
C4 C5 1.400(2)
C4 H4 0.9500
C5 C6 1.393(3)
C5 C23 1.496(2)
C6 H6 0.9500
C7 C8 1.397(2)
C7 C12 1.404(3)
C8 C9 1.392(3)
C8 H8 0.9500
C9 O1 1.377(2)
C9 C10 1.389(3)
C10 C11 1.398(3)
C10 H10 0.9500
C11 C12 1.383(3)
C11 O2 1.384(2)
C12 H12 0.9500
O1 C13 1.429(3)
C13 H13A 0.9800
C13 H13B 0.9800
C13 H13C 0.9800
O2 C14 1.431(3)
C14 H14A 0.9800
C14 H14B 0.9800
C14 H14C 0.9800
C15 C20 1.399(3)
C15 C16 1.401(2)
C16 C17 1.395(2)
C16 H16 0.9500
C17 O3 1.375(2)
C17 C18 1.390(3)
C18 C19 1.386(3)
C18 H18 0.9500
C19 O4 1.380(2)
C19 C20 1.398(3)
C20 H20 0.9500
O3 C21 1.429(3)
C21 H21A 0.9800
C21 H21B 0.9800
C21 H21C 0.9800
O4 C22 1.425(3)
C22 H22A 0.9800
C22 H22B 0.9800
C22 H22C 0.9800
C23 C28 1.396(2)
C23 C24 1.398(3)
C24 C25 1.395(2)
C24 H24 0.9500
C25 O5 1.375(2)
C25 C26 1.395(3)
C26 C27 1.384(3)
C26 H26 0.9500
C27 O6 1.381(2)
C27 C28 1.394(2)
C28 H28 0.9500
O5 C29 1.424(2)
C29 H29A 0.9800
C29 H29B 0.9800
C29 H29C 0.9800
O6 C30 1.419(3)
C30 H30A 0.9800
C30 H30B 0.9800
C30 H30C 0.9800
